data_4511144
loop_
_publ_author_name
'Wen, Li-Li'
'Wang, Feng'
'Feng, Juan'
'Lv, Kang-Le'
'Wang, Cheng-Gang'
'Li, Dong-Feng'

_publ_section_title
;
 Structures, Photoluminescence, and Photocatalytic Properties of Six New
 Metal&#x2212;Organic Frameworks Based on Aromatic Polycarboxylate Acids
 and Rigid Imidazole-Based Synthons
;
_journal_issue 8
_journal_name_full 'Crystal Growth &amp; Design'
_journal_page_first 3581
_journal_paper_doi 10.1021/cg900317d
_journal_volume 9
_journal_year 2009
_chemical_formula_sum 'C27 H18 Cd N4 O6'
_chemical_formula_weight 606.85
_chemical_name_systematic
; 
 ? 
;
_space_group_IT_number 2
_symmetry_cell_setting triclinic
_symmetry_space_group_name_Hall '-P 1'
_symmetry_space_group_name_H-M 'P -1'
_atom_sites_solution_hydrogens geom
_atom_sites_solution_primary direct
_atom_sites_solution_secondary difmap
_audit_creation_method SHELXL-97
_cell_angle_alpha 83.979(2)
_cell_angle_beta 85.655(2)
_cell_angle_gamma 77.199(2)
_cell_formula_units_Z 2
_cell_length_a 9.2397(11)
_cell_length_b 10.3411(12)
_cell_length_c 12.6811(15)
_cell_measurement_reflns_used 1472
_cell_measurement_temperature 298(2)
_cell_measurement_theta_max 21.41
_cell_measurement_theta_min 2.263
_cell_volume 1173.3(2)
_computing_structure_refinement 'SHELXL-97 (Sheldrick, 1997)'
_computing_structure_solution 'SHELXS-97 (Sheldrick, 1990)'
_diffrn_ambient_temperature 298(2)
_diffrn_measured_fraction_theta_full 0.991
_diffrn_measured_fraction_theta_max 0.991
_diffrn_radiation_monochromator graphite
_diffrn_radiation_source 'fine-focus sealed tube'
_diffrn_radiation_type MoK\a
_diffrn_radiation_wavelength 0.71073
_diffrn_reflns_av_R_equivalents 0.0819
_diffrn_reflns_av_sigmaI/netI 0.1331
_diffrn_reflns_limit_h_max 11
_diffrn_reflns_limit_h_min -8
_diffrn_reflns_limit_k_max 12
_diffrn_reflns_limit_k_min -12
_diffrn_reflns_limit_l_max 15
_diffrn_reflns_limit_l_min -15
_diffrn_reflns_number 7337
_diffrn_reflns_theta_full 25.49
_diffrn_reflns_theta_max 25.49
_diffrn_reflns_theta_min 1.62
_exptl_absorpt_coefficient_mu 0.984
_exptl_absorpt_correction_T_max 0.871
_exptl_absorpt_correction_T_min 0.846
_exptl_absorpt_correction_type multi-scan
_exptl_crystal_colour coloress
_exptl_crystal_density_diffrn 1.718
_exptl_crystal_density_method 'not measured'
_exptl_crystal_description plate
_exptl_crystal_F_000 608
_exptl_crystal_size_max 0.17
_exptl_crystal_size_mid 0.16
_exptl_crystal_size_min 0.14
_refine_diff_density_max 0.677
_refine_diff_density_min -0.737
_refine_diff_density_rms 0.127
_refine_ls_extinction_method none
_refine_ls_goodness_of_fit_ref 0.876
_refine_ls_hydrogen_treatment mixed
_refine_ls_matrix_type full
_refine_ls_number_parameters 353
_refine_ls_number_reflns 4320
_refine_ls_number_restraints 12
_refine_ls_restrained_S_all 0.875
_refine_ls_R_factor_all 0.0805
_refine_ls_R_factor_gt 0.0491
_refine_ls_shift/su_max 0.022
_refine_ls_shift/su_mean 0.000
_refine_ls_structure_factor_coef Fsqd
_refine_ls_weighting_details 'calc w=1/[\s^2^(Fo^2^)+(0.0152P)^2^+0.0000P] where P=(Fo^2^+2Fc^2^)/3'
_refine_ls_weighting_scheme calc
_refine_ls_wR_factor_gt 0.0788
_refine_ls_wR_factor_ref 0.0873
_reflns_number_gt 3020
_reflns_number_total 4320
_reflns_threshold_expression >2sigma(I)
_cod_data_source_file cg900317d_si_001.cif
_cod_data_source_block 6
_cod_depositor_comments
;
The following automatic conversions were performed:

'_symmetry_cell_setting' value 'Triclinic' changed to 'triclinic'
according to
/usr/data/users/saulius/automatic-downloads/retrospective/ACS/lib/dictionaries/cif_core.dic
dictionary named 'cif_core.dic' version 2.4.2 from
2011-04-26.

'_exptl_absorpt_correction_type' value 'Multi-scan'
changed to 'multi-scan' according to
/usr/data/users/saulius/automatic-downloads/retrospective/ACS/lib/dictionaries/cif_core.dic
dictionary named 'cif_core.dic' version 2.4.2 from 2011-04-26.

Automatic conversion script
Id: cif_fix_values 2281 2013-09-26 08:29:07Z andrius 
;
_cod_original_sg_symbol_H-M P-1
_cod_database_code 4511144

loop_
_symmetry_equiv_pos_as_xyz
'x, y, z'
'-x, -y, -z'

loop_
_atom_site_label
_atom_site_type_symbol
_atom_site_fract_x
_atom_site_fract_y
_atom_site_fract_z
_atom_site_U_iso_or_equiv
_atom_site_adp_type
_atom_site_occupancy
_atom_site_symmetry_multiplicity
_atom_site_calc_flag
_atom_site_refinement_flags
_atom_site_disorder_assembly
_atom_site_disorder_group
O4 O -0.0512(10) 1.1666(6) 0.4405(5) 0.0289(13) Uani 0.592(9) 1 d PDU A 1
H4A H -0.039(9) 1.192(4) 0.3778(9) 0.043 Uiso 0.592(9) 1 d PD A 1
O4' O 0.0350(14) 1.1540(8) 0.4483(7) 0.0289(13) Uani 0.408(9) 1 d PD A 2
H4B H 0.036(13) 1.177(4) 0.3846(12) 0.043 Uiso 0.408(9) 1 d PD A 2
Cd1 Cd -0.01168(5) 0.67854(4) 0.89640(3) 0.02859(14) Uani 1 1 d . . .
C1 C 0.2209(6) 0.5097(5) 0.7357(4) 0.0366(15) Uani 1 1 d . . .
H1 H 0.1409 0.4802 0.7139 0.044 Uiso 1 1 calc R . .
C2 C 0.3508(8) 0.6096(6) 0.8154(4) 0.0513(18) Uani 1 1 d . . .
H2 H 0.3788 0.6636 0.8609 0.062 Uiso 1 1 calc R . .
C3 C 0.4444(7) 0.5378(6) 0.7451(5) 0.0491(17) Uani 1 1 d . . .
H3 H 0.5459 0.5331 0.7334 0.059 Uiso 1 1 calc R . .
C4 C 0.4045(6) 0.3852(5) 0.6115(4) 0.0345(14) Uani 1 1 d . . .
C5 C 0.5403(6) 0.3022(6) 0.6058(4) 0.0475(17) Uani 1 1 d . . .
H5 H 0.6086 0.3015 0.6562 0.057 Uiso 1 1 calc R . .
C6 C 0.5775(7) 0.2182(6) 0.5251(4) 0.0511(18) Uani 1 1 d . . .
H6 H 0.6715 0.1627 0.5218 0.061 Uiso 1 1 calc R . .
C7 C 0.4798(6) 0.2145(5) 0.4499(4) 0.0347(14) Uani 1 1 d . . .
C8 C 0.3440(6) 0.2999(6) 0.4573(4) 0.0479(17) Uani 1 1 d . . .
H8 H 0.2752 0.2994 0.4076 0.057 Uiso 1 1 calc R . .
C9 C 0.3043(7) 0.3874(6) 0.5359(4) 0.0486(17) Uani 1 1 d . . .
H9 H 0.2122 0.4461 0.5374 0.058 Uiso 1 1 calc R . .
C10 C 0.5178(6) 0.1224(5) 0.3644(4) 0.0311(13) Uani 1 1 d . . .
C11 C 0.6490(6) 0.0287(6) 0.3605(4) 0.0488(17) Uani 1 1 d . . .
H11 H 0.7159 0.0227 0.4129 0.059 Uiso 1 1 calc R . .
C12 C 0.4230(7) 0.1265(6) 0.2841(5) 0.062(2) Uani 1 1 d . . .
H12 H 0.3332 0.1887 0.2839 0.075 Uiso 1 1 calc R . .
C13 C -0.2386(6) 0.8502(5) 1.0607(4) 0.0350(14) Uani 1 1 d . . .
H13 H -0.1700 0.9032 1.0636 0.042 Uiso 1 1 calc R . .
C14 C -0.3475(7) 0.7010(6) 1.0201(4) 0.0472(17) Uani 1 1 d . . .
H14 H -0.3671 0.6300 0.9885 0.057 Uiso 1 1 calc R . .
C15 C -0.4388(7) 0.7691(6) 1.0937(4) 0.0465(16) Uani 1 1 d . . .
H15 H -0.5306 0.7546 1.1212 0.056 Uiso 1 1 calc R . .
C16 C -0.4114(6) 0.9522(5) 1.2029(4) 0.0341(14) Uani 1 1 d . . .
C17 C -0.3149(6) 0.9427(6) 1.2811(5) 0.0493(17) Uani 1 1 d . . .
H17 H -0.2261 0.8793 1.2811 0.059 Uiso 1 1 calc R . .
C18 C -0.5434(7) 1.0421(6) 1.2044(5) 0.058(2) Uani 1 1 d . . .
H18 H -0.6103 1.0465 1.1522 0.070 Uiso 1 1 calc R . .
C19 C -0.0410(6) 0.9393(5) 0.8106(4) 0.0275(13) Uani 1 1 d . . .
C20 C -0.0671(5) 1.0814(4) 0.7637(4) 0.0229(12) Uani 1 1 d . A .
C21 C -0.0569(6) 1.1113(4) 0.6558(4) 0.0274(13) Uani 1 1 d . . .
H21 H -0.0458 1.0431 0.6116 0.033 Uiso 1 1 calc R . .
C22 C -0.0335(6) 1.2688(5) 0.4933(4) 0.0337(14) Uani 1 1 d DU . .
C23 C -0.0626(6) 1.2397(5) 0.6108(4) 0.0270(13) Uani 1 1 d . A .
C24 C -0.0832(5) 1.3427(5) 0.6759(4) 0.0266(12) Uani 1 1 d . . .
H24 H -0.0856 1.4294 0.6464 0.032 Uiso 1 1 calc R A .
C25 C -0.1114(6) 1.4278(5) 0.8572(4) 0.0307(13) Uani 1 1 d . . .
C26 C -0.1003(5) 1.3159(4) 0.7859(4) 0.0226(12) Uani 1 1 d . A .
C27 C -0.0909(5) 1.1859(5) 0.8297(4) 0.0246(12) Uani 1 1 d . . .
H27 H -0.1003 1.1679 0.9030 0.030 Uiso 1 1 calc R A .
N1 N 0.2093(6) 0.5918(4) 0.8102(3) 0.0367(12) Uani 1 1 d . . .
N2 N 0.3592(5) 0.4737(4) 0.6951(3) 0.0352(12) Uani 1 1 d . . .
N3 N -0.2217(5) 0.7514(4) 0.9986(3) 0.0353(12) Uani 1 1 d . . .
N4 N -0.3680(5) 0.8631(4) 1.1189(3) 0.0344(11) Uani 1 1 d . . .
O1 O 0.0067(4) 0.9115(3) 0.9013(3) 0.0383(10) Uani 1 1 d . . .
O2 O -0.0638(4) 0.8508(3) 0.7559(2) 0.0308(9) Uani 1 1 d . . .
O3 O -0.0206(4) 1.3730(3) 0.4511(2) 0.0387(10) Uani 1 1 d . A .
O5 O -0.1150(4) 1.5419(3) 0.8116(3) 0.0428(10) Uani 1 1 d . . .
O6 O -0.1172(4) 1.4000(3) 0.9548(3) 0.0461(11) Uani 1 1 d . . .

loop_
_atom_site_aniso_label
_atom_site_aniso_U_11
_atom_site_aniso_U_22
_atom_site_aniso_U_33
_atom_site_aniso_U_23
_atom_site_aniso_U_13
_atom_site_aniso_U_12
O4 0.0306(17) 0.0289(14) 0.0275(15) -0.0042(9) -0.0011(10) -0.0065(10)
O4' 0.0306(17) 0.0289(14) 0.0275(15) -0.0042(9) -0.0011(10) -0.0065(10)
Cd1 0.0505(3) 0.01735(19) 0.0159(2) -0.00562(14) 0.00071(17) -0.00199(17)
C1 0.036(4) 0.044(3) 0.028(3) -0.011(3) -0.009(3) 0.002(3)
C2 0.071(5) 0.044(4) 0.042(4) -0.018(3) 0.004(4) -0.015(4)
C3 0.047(4) 0.058(4) 0.050(4) -0.025(3) 0.017(3) -0.026(3)
C4 0.040(4) 0.036(3) 0.025(3) -0.015(3) 0.004(3) -0.002(3)
C5 0.037(4) 0.069(4) 0.039(4) -0.030(3) -0.003(3) -0.005(3)
C6 0.034(4) 0.068(4) 0.048(4) -0.029(3) 0.002(3) 0.004(3)
C7 0.029(4) 0.045(3) 0.027(3) -0.012(3) 0.002(3) 0.003(3)
C8 0.044(4) 0.061(4) 0.034(3) -0.025(3) -0.015(3) 0.012(3)
C9 0.047(4) 0.054(4) 0.034(4) -0.020(3) -0.006(3) 0.023(3)
C10 0.025(3) 0.041(3) 0.027(3) -0.015(3) 0.004(3) -0.002(3)
C11 0.041(4) 0.063(4) 0.041(4) -0.032(3) -0.010(3) 0.006(3)
C12 0.050(4) 0.066(5) 0.061(5) -0.041(4) -0.011(4) 0.028(4)
C13 0.040(4) 0.037(3) 0.028(3) -0.010(3) 0.003(3) -0.008(3)
C14 0.066(5) 0.041(4) 0.041(4) -0.016(3) 0.003(3) -0.021(3)
C15 0.045(4) 0.054(4) 0.047(4) -0.015(3) 0.005(3) -0.023(3)
C16 0.034(4) 0.037(3) 0.030(3) -0.015(3) 0.008(3) -0.003(3)
C17 0.038(4) 0.050(4) 0.055(4) -0.027(3) -0.013(3) 0.016(3)
C18 0.051(5) 0.070(5) 0.051(4) -0.033(4) -0.020(3) 0.012(4)
C19 0.031(3) 0.026(3) 0.022(3) -0.005(2) 0.003(3) -0.001(2)
C20 0.030(3) 0.020(2) 0.020(3) -0.003(2) -0.003(2) -0.008(2)
C21 0.048(4) 0.015(2) 0.021(3) -0.008(2) 0.001(3) -0.010(2)
C22 0.060(4) 0.020(3) 0.022(3) -0.011(2) -0.005(3) -0.005(3)
C23 0.042(4) 0.024(3) 0.016(3) -0.006(2) -0.003(2) -0.007(2)
C24 0.035(3) 0.019(3) 0.026(3) -0.003(2) -0.004(2) -0.006(2)
C25 0.040(4) 0.024(3) 0.029(3) -0.012(2) 0.001(3) -0.005(3)
C26 0.030(3) 0.021(3) 0.018(3) -0.010(2) 0.000(2) -0.005(2)
C27 0.030(3) 0.030(3) 0.013(3) -0.005(2) 0.001(2) -0.004(2)
N1 0.045(3) 0.038(3) 0.026(3) -0.011(2) -0.002(2) -0.001(2)
N2 0.037(3) 0.039(3) 0.028(3) -0.012(2) 0.004(2) -0.003(2)
N3 0.043(3) 0.031(3) 0.032(3) -0.013(2) -0.003(2) -0.004(2)
N4 0.033(3) 0.039(3) 0.034(3) -0.019(2) 0.002(2) -0.007(2)
O1 0.065(3) 0.0252(19) 0.024(2) -0.0046(16) -0.006(2) -0.0069(19)
O2 0.057(3) 0.0199(18) 0.0172(18) -0.0065(15) -0.0050(17) -0.0093(17)
O3 0.071(3) 0.0211(19) 0.024(2) -0.0012(16) 0.0003(19) -0.0115(19)
O5 0.081(3) 0.023(2) 0.030(2) -0.0131(17) 0.003(2) -0.020(2)
O6 0.077(3) 0.039(2) 0.017(2) -0.0111(17) -0.014(2) 0.008(2)

loop_
_atom_type_symbol
_atom_type_description
_atom_type_scat_dispersion_real
_atom_type_scat_dispersion_imag
_atom_type_scat_source
C C 0.0033 0.0016 'International Tables Vol C Tables 4.2.6.8 and 6.1.1.4'
H H 0.0000 0.0000 'International Tables Vol C Tables 4.2.6.8 and 6.1.1.4'
N N 0.0061 0.0033 'International Tables Vol C Tables 4.2.6.8 and 6.1.1.4'
O O 0.0106 0.0060 'International Tables Vol C Tables 4.2.6.8 and 6.1.1.4'
Cd Cd -0.8075 1.2024 'International Tables Vol C Tables 4.2.6.8 and 6.1.1.4'

loop_
_geom_angle_atom_site_label_1
_geom_angle_atom_site_label_2
_geom_angle_atom_site_label_3
_geom_angle
_geom_angle_site_symmetry_1
_geom_angle_site_symmetry_3
C22 O4 H4A 104(2) . .
C22 O4 H4B 93(4) . .
H4A O4 H4B 41(7) . .
C22 O4' H4A 87(2) . .
C22 O4' H4B 103(2) . .
H4A O4' H4B 36(8) . .
O5 Cd1 N3 94.10(15) 1_545 .
O5 Cd1 N1 87.58(15) 1_545 .
N3 Cd1 N1 173.72(15) . .
O5 Cd1 O6 120.64(13) 1_545 2_577
N3 Cd1 O6 90.56(14) . 2_577
N1 Cd1 O6 83.39(14) . 2_577
O5 Cd1 O2 91.43(11) 1_545 .
N3 Cd1 O2 95.94(14) . .
N1 Cd1 O2 90.05(13) . .
O6 Cd1 O2 146.77(13) 2_577 .
O5 Cd1 O1 143.73(12) 1_545 .
N3 Cd1 O1 80.76(14) . .
N1 Cd1 O1 101.41(15) . .
O6 Cd1 O1 95.41(12) 2_577 .
O2 Cd1 O1 53.97(10) . .
N1 C1 N2 112.7(5) . .
N1 C1 H1 123.6 . .
N2 C1 H1 123.6 . .
C3 C2 N1 110.5(5) . .
C3 C2 H2 124.7 . .
N1 C2 H2 124.7 . .
C2 C3 N2 105.8(6) . .
C2 C3 H3 127.1 . .
N2 C3 H3 127.1 . .
C5 C4 C9 119.8(5) . .
C5 C4 N2 122.3(5) . .
C9 C4 N2 117.8(5) . .
C4 C5 C6 120.1(5) . .
C4 C5 H5 119.9 . .
C6 C5 H5 119.9 . .
C7 C6 C5 122.0(5) . .
C7 C6 H6 119.0 . .
C5 C6 H6 119.0 . .
C8 C7 C6 116.5(5) . .
C8 C7 C10 121.2(5) . .
C6 C7 C10 122.3(5) . .
C7 C8 C9 122.9(5) . .
C7 C8 H8 118.5 . .
C9 C8 H8 118.5 . .
C4 C9 C8 118.5(5) . .
C4 C9 H9 120.7 . .
C8 C9 H9 120.7 . .
C11 C10 C12 116.2(5) . .
C11 C10 C7 122.1(5) . .
C12 C10 C7 121.8(5) . .
C10 C11 C17 122.3(5) . 1_644
C10 C11 H11 118.8 . .
C17 C11 H11 118.8 1_644 .
C18 C12 C10 122.5(5) 1_644 .
C18 C12 H12 118.8 1_644 .
C10 C12 H12 118.8 . .
N3 C13 N4 111.0(5) . .
N3 C13 H13 124.5 . .
N4 C13 H13 124.5 . .
C15 C14 N3 110.6(5) . .
C15 C14 H14 124.7 . .
N3 C14 H14 124.7 . .
C14 C15 N4 105.6(5) . .
C14 C15 H15 127.2 . .
N4 C15 H15 127.2 . .
C18 C16 C17 120.6(5) . .
C18 C16 N4 121.7(5) . .
C17 C16 N4 117.8(5) . .
C16 C17 C11 119.2(5) . 1_466
C16 C17 H17 120.4 . .
C11 C17 H17 120.4 1_466 .
C16 C18 C12 119.3(5) . 1_466
C16 C18 H18 120.4 . .
C12 C18 H18 120.4 1_466 .
O1 C19 O2 121.9(4) . .
O1 C19 C20 118.9(4) . .
O2 C19 C20 119.2(4) . .
C21 C20 C27 118.7(4) . .
C21 C20 C19 120.7(4) . .
C27 C20 C19 120.4(4) . .
C20 C21 C23 122.0(4) . .
C20 C21 H21 119.0 . .
C23 C21 H21 119.0 . .
O3 C22 O4 123.5(5) . .
O3 C22 O4' 119.8(6) . .
O4 C22 O4' 33.6(4) . .
O3 C22 C23 125.0(4) . .
O4 C22 C23 110.4(5) . .
O4' C22 C23 110.3(5) . .
C21 C23 C24 119.5(4) . .
C21 C23 C22 121.3(4) . .
C24 C23 C22 119.0(4) . .
C23 C24 C26 119.8(4) . .
C23 C24 H24 120.1 . .
C26 C24 H24 120.1 . .
O6 C25 O5 125.1(4) . .
O6 C25 C26 118.3(5) . .
O5 C25 C26 116.6(4) . .
C27 C26 C24 119.9(4) . .
C27 C26 C25 120.3(4) . .
C24 C26 C25 119.4(4) . .
C26 C27 C20 120.1(4) . .
C26 C27 H27 119.9 . .
C20 C27 H27 119.9 . .
C1 N1 C2 104.0(5) . .
C1 N1 Cd1 123.0(4) . .
C2 N1 Cd1 133.0(4) . .
C1 N2 C3 106.9(4) . .
C1 N2 C4 124.8(5) . .
C3 N2 C4 128.3(5) . .
C13 N3 C14 104.8(5) . .
C13 N3 Cd1 124.1(4) . .
C14 N3 Cd1 130.7(4) . .
C13 N4 C15 108.1(4) . .
C13 N4 C16 124.1(5) . .
C15 N4 C16 127.4(5) . .
C19 O1 Cd1 90.4(3) . .
C19 O2 Cd1 93.5(3) . .
C25 O5 Cd1 116.3(3) . 1_565
C25 O6 Cd1 147.1(4) . 2_577

loop_
_geom_bond_atom_site_label_1
_geom_bond_atom_site_label_2
_geom_bond_distance
_geom_bond_site_symmetry_2
O4 C22 1.354(7) .
O4 H4A 0.818(10) .
O4 H4B 1.05(9) .
O4' C22 1.375(9) .
O4' H4A 1.15(5) .
O4' H4B 0.818(10) .
Cd1 O5 2.266(3) 1_545
Cd1 N3 2.278(4) .
Cd1 N1 2.285(5) .
Cd1 O6 2.287(3) 2_577
Cd1 O2 2.380(3) .
Cd1 O1 2.459(3) .
C1 N1 1.318(6) .
C1 N2 1.329(6) .
C1 H1 0.9300 .
C2 C3 1.353(7) .
C2 N1 1.367(7) .
C2 H2 0.9300 .
C3 N2 1.362(6) .
C3 H3 0.9300 .
C4 C5 1.356(7) .
C4 C9 1.377(7) .
C4 N2 1.451(6) .
C5 C6 1.386(7) .
C5 H5 0.9300 .
C6 C7 1.371(7) .
C6 H6 0.9300 .
C7 C8 1.368(7) .
C7 C10 1.488(6) .
C8 C9 1.390(6) .
C8 H8 0.9300 .
C9 H9 0.9300 .
C10 C11 1.376(7) .
C10 C12 1.385(7) .
C11 C17 1.386(6) 1_644
C11 H11 0.9300 .
C12 C18 1.377(7) 1_644
C12 H12 0.9300 .
C13 N3 1.329(6) .
C13 N4 1.345(6) .
C13 H13 0.9300 .
C14 C15 1.354(7) .
C14 N3 1.374(7) .
C14 H14 0.9300 .
C15 N4 1.361(6) .
C15 H15 0.9300 .
C16 C18 1.360(7) .
C16 C17 1.365(7) .
C16 N4 1.458(6) .
C17 C11 1.386(6) 1_466
C17 H17 0.9300 .
C18 C12 1.377(7) 1_466
C18 H18 0.9300 .
C19 O1 1.245(5) .
C19 O2 1.268(5) .
C19 C20 1.501(6) .
C20 C21 1.372(6) .
C20 C27 1.405(6) .
C21 C23 1.380(6) .
C21 H21 0.9300 .
C22 O3 1.178(6) .
C22 C23 1.504(6) .
C23 C24 1.387(6) .
C24 C26 1.397(6) .
C24 H24 0.9300 .
C25 O6 1.241(5) .
C25 O5 1.253(6) .
C25 C26 1.523(6) .
C26 C27 1.386(6) .
C27 H27 0.9300 .
O5 Cd1 2.266(3) 1_565
O6 Cd1 2.287(3) 2_577
